data_4342560
loop_
_publ_author_name
'Tian, Chong-Bin'
'He, Chao'
'Han, Yun-Hu'
'Wei, Qi'
'Li, Qi-Peng'
'Lin, Ping'
'Du, Shao-Wu'

_publ_section_title
;
 Four New Mn(II) Inorganic-Organic Hybrid Frameworks with Diverse
 Inorganic Magnetic Chain's Sequences: Syntheses, Structures, Magnetic,
 NLO, and Dielectric Properties.
;
_journal_issue 6
_journal_name_full 'Inorganic chemistry'
_journal_page_first 2560
_journal_page_last 2571
_journal_paper_doi 10.1021/ic502664e
_journal_volume 54
_journal_year 2015
_chemical_formula_sum 'C17 H14 Mn2 N0 O10'
_chemical_formula_weight 488.16
_chemical_name_systematic
; 
 ? 
;
_space_group_IT_number 76
_symmetry_cell_setting tetragonal
_symmetry_space_group_name_Hall 'P 4w'
_symmetry_space_group_name_H-M 'P 41'
_atom_sites_solution_hydrogens geom
_atom_sites_solution_primary direct
_atom_sites_solution_secondary difmap
_audit_creation_method SHELXL-97
_cell_angle_alpha 90.00
_cell_angle_beta 90.00
_cell_angle_gamma 90.00
_cell_formula_units_Z 4
_cell_length_a 13.0696(3)
_cell_length_b 13.0696(3)
_cell_length_c 11.2867(5)
_cell_measurement_temperature 293(2)
_cell_volume 1927.93(11)
_computing_structure_refinement 'SHELXL-97 (Sheldrick, 1997)'
_computing_structure_solution 'SHELXS-97 (Sheldrick, 1990)'
_diffrn_ambient_temperature 293(2)
_diffrn_detector_area_resol_mean 28.5714
_diffrn_measured_fraction_theta_full 0.997
_diffrn_measured_fraction_theta_max 0.997
_diffrn_measurement_device_type 'Saturn724+ (2x2 bin mode)'
_diffrn_measurement_method CCD_Profile_fitting
_diffrn_radiation_monochromator graphite
_diffrn_radiation_source 'fine-focus sealed tube'
_diffrn_radiation_type MoK\a
_diffrn_radiation_wavelength 0.71073
_diffrn_reflns_av_R_equivalents 0.0318
_diffrn_reflns_av_sigmaI/netI 0.0373
_diffrn_reflns_limit_h_max 16
_diffrn_reflns_limit_h_min -16
_diffrn_reflns_limit_k_max 16
_diffrn_reflns_limit_k_min -16
_diffrn_reflns_limit_l_max 14
_diffrn_reflns_limit_l_min -14
_diffrn_reflns_number 15207
_diffrn_reflns_theta_full 27.47
_diffrn_reflns_theta_max 27.47
_diffrn_reflns_theta_min 2.85
_exptl_absorpt_coefficient_mu 1.363
_exptl_absorpt_correction_T_max 1.0000
_exptl_absorpt_correction_T_min 0.8960
_exptl_absorpt_correction_type multi-scan
_exptl_crystal_colour colorless
_exptl_crystal_density_diffrn 1.682
_exptl_crystal_density_method 'not measured'
_exptl_crystal_description Prism
_exptl_crystal_F_000 984
_exptl_crystal_size_max 0.1500
_exptl_crystal_size_mid 0.1000
_exptl_crystal_size_min 0.1000
_refine_diff_density_max 0.982
_refine_diff_density_min -0.659
_refine_diff_density_rms 0.107
_refine_ls_abs_structure_details 'Flack H D (1983), Acta Cryst. A39, 876-881'
_refine_ls_abs_structure_Flack 0.02(2)
_refine_ls_extinction_method none
_refine_ls_goodness_of_fit_ref 1.012
_refine_ls_hydrogen_treatment mixed
_refine_ls_matrix_type full
_refine_ls_number_parameters 262
_refine_ls_number_reflns 4391
_refine_ls_number_restraints 1
_refine_ls_restrained_S_all 1.012
_refine_ls_R_factor_all 0.0480
_refine_ls_R_factor_gt 0.0455
_refine_ls_shift/su_max 0.001
_refine_ls_shift/su_mean 0.000
_refine_ls_structure_factor_coef Fsqd
_refine_ls_weighting_details 'calc w=1/[\s^2^(Fo^2^)+(0.0952P)^2^+0.0000P] where P=(Fo^2^+2Fc^2^)/3'
_refine_ls_weighting_scheme calc
_refine_ls_wR_factor_gt 0.1278
_refine_ls_wR_factor_ref 0.1301
_reflns_number_gt 4176
_reflns_number_total 4391
_reflns_threshold_expression >2sigma(I)
_cod_data_source_file ic502664e_si_002.cif
_cod_data_source_block compound_2P
_cod_depositor_comments
;
The following automatic conversions were performed:

'_exptl_absorpt_correction_type' value 'Multi-scan' changed to
'multi-scan' according to
/usr/data/users/saulius/crontab/automatic-downloads/rss-feeds/ACS/lib/dictionaries/cif_core.dic
dictionary named 'cif_core.dic' version 2.4.2 from 2011-04-26.

Automatic conversion script
Id: cif_fix_values 3086 2015-02-26 13:12:21Z robertas 

 Adding full bibliography for 4342558--4342562.cif.
;
_cod_original_sg_symbol_H-M P4(1)
_cod_database_code 4342560

loop_
_symmetry_equiv_pos_as_xyz
'x, y, z'
'-x, -y, z+1/2'
'-y, x, z+1/4'
'y, -x, z+3/4'

loop_
_atom_site_label
_atom_site_type_symbol
_atom_site_fract_x
_atom_site_fract_y
_atom_site_fract_z
_atom_site_U_iso_or_equiv
_atom_site_adp_type
_atom_site_occupancy
_atom_site_symmetry_multiplicity
_atom_site_calc_flag
_atom_site_refinement_flags
Mn1 Mn 0.74303(4) 0.98963(4) 0.10474(4) 0.02354(15) Uani 1 1 d .
Mn2 Mn 0.74994(4) 1.21927(4) -0.04210(5) 0.02852(16) Uani 1 1 d .
O1 O 0.7601(2) 1.0565(2) -0.0807(2) 0.0318(6) Uani 1 1 d .
O2 O 0.8724(3) 1.1354(2) -0.1927(3) 0.0374(7) Uani 1 1 d .
O3 O 1.0875(2) 0.7721(2) -0.4691(2) 0.0276(6) Uani 1 1 d .
O4 O 1.1403(2) 0.9037(2) -0.3616(3) 0.0359(7) Uani 1 1 d .
O5 O 0.6430(3) 0.7592(3) 0.1222(4) 0.0544(10) Uani 1 1 d .
O6 O 0.6228(2) 0.9049(3) 0.0256(3) 0.0380(7) Uani 1 1 d .
O7 O 0.3218(3) 0.7500(3) -0.3839(3) 0.0508(9) Uani 1 1 d .
O8 O 0.3676(2) 0.9052(2) -0.3212(3) 0.0355(7) Uani 1 1 d .
O9 O 0.6014(4) 1.2029(4) -0.1312(7) 0.097(2) Uani 1 1 d .
O10 O 0.4573(10) 1.0749(9) -0.0419(15) 0.222(6) Uani 1 1 d .
H10B H 0.5212 1.0847 -0.0340 0.267 Uiso 1 1 d R
C1 C 0.8276(3) 1.0552(3) -0.1613(3) 0.0278(8) Uani 1 1 d .
C2 C 1.0725(3) 0.8411(3) -0.3909(3) 0.0242(7) Uani 1 1 d .
C3 C 0.6026(3) 0.8134(3) 0.0429(4) 0.0316(8) Uani 1 1 d .
C4 C 0.3649(3) 0.8102(3) -0.3126(4) 0.0315(8) Uani 1 1 d .
C5 C 0.8519(3) 0.9546(3) -0.2184(3) 0.0281(8) Uani 1 1 d .
C6 C 0.9446(3) 0.9433(3) -0.2792(3) 0.0272(8) Uani 1 1 d .
H6A H 0.9890 0.9986 -0.2856 0.033 Uiso 1 1 calc R
C7 C 0.9712(3) 0.8492(3) -0.3304(3) 0.0276(8) Uani 1 1 d .
C8 C 0.9054(4) 0.7680(3) -0.3204(4) 0.0356(9) Uani 1 1 d .
H8A H 0.9226 0.7051 -0.3536 0.043 Uiso 1 1 calc R
C9 C 0.8122(4) 0.7795(4) -0.2602(5) 0.0434(11) Uani 1 1 d .
H9A H 0.7673 0.7246 -0.2549 0.052 Uiso 1 1 calc R
C10 C 0.7866(3) 0.8722(3) -0.2087(4) 0.0359(9) Uani 1 1 d .
H10A H 0.7254 0.8788 -0.1675 0.043 Uiso 1 1 calc R
C11 C 0.5252(3) 0.7608(3) -0.0367(4) 0.0307(8) Uani 1 1 d .
C12 C 0.4825(3) 0.8111(3) -0.1334(4) 0.0282(7) Uani 1 1 d .
H12A H 0.4993 0.8790 -0.1487 0.034 Uiso 1 1 calc R
C13 C 0.4144(3) 0.7590(3) -0.2075(4) 0.0288(8) Uani 1 1 d .
C14 C 0.3888(4) 0.6582(3) -0.1816(4) 0.0373(10) Uani 1 1 d .
H14A H 0.3428 0.6238 -0.2302 0.045 Uiso 1 1 calc R
C15 C 0.4299(4) 0.6086(4) -0.0861(5) 0.0483(13) Uani 1 1 d .
H15A H 0.4117 0.5412 -0.0700 0.058 Uiso 1 1 calc R
C16 C 0.4996(4) 0.6596(4) -0.0128(4) 0.0415(11) Uani 1 1 d .
H16A H 0.5286 0.6260 0.0516 0.050 Uiso 1 1 calc R
C17 C 0.3816(15) 1.104(2) 0.041(2) 0.285(16) Uani 1 1 d .
H17A H 0.4154 1.1394 0.1041 0.427 Uiso 1 1 d R
H17B H 0.3351 1.1501 0.0017 0.427 Uiso 1 1 d R
H17C H 0.3443 1.0469 0.0717 0.427 Uiso 1 1 d R

loop_
_atom_site_aniso_label
_atom_site_aniso_U_11
_atom_site_aniso_U_22
_atom_site_aniso_U_33
_atom_site_aniso_U_23
_atom_site_aniso_U_13
_atom_site_aniso_U_12
Mn1 0.0223(3) 0.0236(3) 0.0247(3) 0.0010(2) -0.0008(2) -0.0011(2)
Mn2 0.0296(3) 0.0290(3) 0.0270(3) 0.0058(2) 0.0061(2) 0.0043(2)
O1 0.0357(16) 0.0350(15) 0.0246(13) 0.0017(11) 0.0037(11) 0.0023(12)
O2 0.0479(19) 0.0316(15) 0.0325(15) -0.0037(12) -0.0002(13) -0.0058(13)
O3 0.0279(13) 0.0345(14) 0.0206(12) -0.0049(10) -0.0014(10) 0.0013(11)
O4 0.0297(15) 0.0388(16) 0.0391(16) -0.0052(13) 0.0046(12) -0.0097(12)
O5 0.049(2) 0.062(2) 0.052(2) 0.0183(18) -0.0309(17) -0.0144(17)
O6 0.0335(16) 0.0398(17) 0.0406(17) -0.0035(13) -0.0108(13) -0.0079(13)
O7 0.061(2) 0.051(2) 0.0404(18) -0.0132(15) -0.0284(17) 0.0109(16)
O8 0.0312(15) 0.0390(17) 0.0365(16) 0.0091(12) -0.0072(12) 0.0071(12)
O9 0.072(3) 0.080(3) 0.139(6) 0.004(4) -0.057(4) 0.004(3)
O10 0.230(14) 0.208(12) 0.228(13) -0.056(13) 0.023(13) -0.092(10)
C1 0.0291(19) 0.0321(19) 0.0223(17) 0.0006(14) -0.0030(15) 0.0028(15)
C2 0.0260(17) 0.0254(17) 0.0213(16) 0.0014(14) -0.0005(14) -0.0009(14)
C3 0.029(2) 0.039(2) 0.0274(19) 0.0013(17) -0.0054(15) -0.0044(17)
C4 0.030(2) 0.038(2) 0.0266(19) -0.0015(16) -0.0051(15) 0.0048(16)
C5 0.033(2) 0.0276(19) 0.0242(17) -0.0041(14) 0.0001(15) -0.0036(15)
C6 0.0312(19) 0.0281(18) 0.0224(17) -0.0001(14) 0.0015(14) -0.0043(15)
C7 0.0284(19) 0.032(2) 0.0228(17) -0.0032(14) 0.0016(14) -0.0048(15)
C8 0.043(2) 0.029(2) 0.034(2) -0.0131(16) 0.0110(18) -0.0102(17)
C9 0.044(3) 0.036(2) 0.050(3) -0.016(2) 0.016(2) -0.020(2)
C10 0.030(2) 0.043(2) 0.034(2) -0.0134(18) 0.0109(17) -0.0078(17)
C11 0.0267(19) 0.035(2) 0.0302(19) 0.0044(16) -0.0050(16) -0.0026(15)
C12 0.0275(18) 0.0289(18) 0.0281(18) 0.0020(15) -0.0034(15) 0.0008(15)
C13 0.0266(19) 0.032(2) 0.0274(18) -0.0019(15) -0.0039(15) 0.0030(15)
C14 0.034(2) 0.035(2) 0.043(2) -0.0028(18) -0.0092(18) -0.0054(17)
C15 0.057(3) 0.029(2) 0.058(3) 0.009(2) -0.019(2) -0.013(2)
C16 0.050(3) 0.032(2) 0.042(2) 0.0114(18) -0.020(2) -0.0085(19)
C17 0.196(19) 0.36(3) 0.30(3) -0.23(3) -0.016(19) 0.068(19)

loop_
_atom_type_symbol
_atom_type_description
_atom_type_scat_dispersion_real
_atom_type_scat_dispersion_imag
_atom_type_scat_source
C C 0.0033 0.0016 'International Tables Vol C Tables 4.2.6.8 and 6.1.1.4'
H H 0.0000 0.0000 'International Tables Vol C Tables 4.2.6.8 and 6.1.1.4'
N N 0.0061 0.0033 'International Tables Vol C Tables 4.2.6.8 and 6.1.1.4'
O O 0.0106 0.0060 'International Tables Vol C Tables 4.2.6.8 and 6.1.1.4'
Mn Mn 0.3368 0.7283 'International Tables Vol C Tables 4.2.6.8 and 6.1.1.4'

loop_
_geom_angle_atom_site_label_1
_geom_angle_atom_site_label_2
_geom_angle_atom_site_label_3
_geom_angle
_geom_angle_site_symmetry_1
_geom_angle_site_symmetry_3
O4 Mn1 O6 163.93(13) 2_775 .
O4 Mn1 O8 89.63(13) 2_775 2_675
O6 Mn1 O8 89.94(13) . 2_675
O4 Mn1 O3 90.86(11) 2_775 4_575
O6 Mn1 O3 105.21(12) . 4_575
O8 Mn1 O3 93.19(11) 2_675 4_575
O4 Mn1 O2 89.01(12) 2_775 3_755
O6 Mn1 O2 93.84(12) . 3_755
O8 Mn1 O2 170.90(12) 2_675 3_755
O3 Mn1 O2 77.83(11) 4_575 3_755
O4 Mn1 O1 80.82(12) 2_775 .
O6 Mn1 O1 83.45(12) . .
O8 Mn1 O1 100.18(12) 2_675 .
O3 Mn1 O1 164.14(11) 4_575 .
O2 Mn1 O1 88.49(11) 3_755 .
O5 Mn2 O7 105.40(15) 4_574 2_675
O5 Mn2 O1 139.59(14) 4_574 .
O7 Mn2 O1 113.13(12) 2_675 .
O5 Mn2 O9 85.5(2) 4_574 .
O7 Mn2 O9 90.8(2) 2_675 .
O1 Mn2 O9 82.36(17) . .
O5 Mn2 O3 94.13(14) 4_574 2_775
O7 Mn2 O3 95.82(14) 2_675 2_775
O1 Mn2 O3 93.66(11) . 2_775
O9 Mn2 O3 173.2(2) . 2_775
C1 O1 Mn2 101.5(2) . .
C1 O1 Mn1 136.3(3) . .
Mn2 O1 Mn1 100.67(11) . .
C1 O2 Mn1 146.6(3) . 4_574
C2 O3 Mn1 131.1(2) . 3_754
C2 O3 Mn2 110.9(2) . 2_774
Mn1 O3 Mn2 96.07(10) 3_754 2_774
C2 O4 Mn1 154.2(3) . 2_774
C3 O5 Mn2 137.7(3) . 3_755
C3 O6 Mn1 126.5(3) . .
C4 O7 Mn2 129.6(3) . 2_674
C4 O8 Mn1 130.1(3) . 2_674
C17 O10 H10B 125.4 . .
O2 C1 O1 121.2(4) . .
O2 C1 C5 120.9(4) . .
O1 C1 C5 117.9(4) . .
O4 C2 O3 122.4(3) . .
O4 C2 C7 117.4(3) . .
O3 C2 C7 120.1(3) . .
O6 C3 O5 124.4(4) . .
O6 C3 C11 119.1(4) . .
O5 C3 C11 116.5(4) . .
O8 C4 O7 125.9(4) . .
O8 C4 C13 119.4(4) . .
O7 C4 C13 114.7(4) . .
C10 C5 C6 119.4(4) . .
C10 C5 C1 121.4(4) . .
C6 C5 C1 119.2(4) . .
C7 C6 C5 120.6(3) . .
C7 C6 H6A 119.7 . .
C5 C6 H6A 119.7 . .
C8 C7 C6 119.3(4) . .
C8 C7 C2 122.6(4) . .
C6 C7 C2 118.1(3) . .
C7 C8 C9 120.0(4) . .
C7 C8 H8A 120.0 . .
C9 C8 H8A 120.0 . .
C8 C9 C10 120.5(4) . .
C8 C9 H9A 119.8 . .
C10 C9 H9A 119.8 . .
C5 C10 C9 120.1(4) . .
C5 C10 H10A 120.0 . .
C9 C10 H10A 120.0 . .
C12 C11 C16 120.4(4) . .
C12 C11 C3 121.1(3) . .
C16 C11 C3 118.5(4) . .
C11 C12 C13 119.6(4) . .
C11 C12 H12A 120.2 . .
C13 C12 H12A 120.2 . .
C12 C13 C14 119.3(4) . .
C12 C13 C4 121.9(4) . .
C14 C13 C4 118.8(4) . .
C15 C14 C13 121.3(4) . .
C15 C14 H14A 119.3 . .
C13 C14 H14A 119.3 . .
C14 C15 C16 119.7(4) . .
C14 C15 H15A 120.1 . .
C16 C15 H15A 120.1 . .
C11 C16 C15 119.7(4) . .
C11 C16 H16A 120.2 . .
C15 C16 H16A 120.2 . .
O10 C17 H17A 107.5 . .
O10 C17 H17B 108.2 . .
H17A C17 H17B 109.5 . .
O10 C17 H17C 112.7 . .
H17A C17 H17C 109.5 . .
H17B C17 H17C 109.5 . .

loop_
_geom_bond_atom_site_label_1
_geom_bond_atom_site_label_2
_geom_bond_distance
_geom_bond_site_symmetry_2
Mn1 O4 2.101(3) 2_775
Mn1 O6 2.119(3) .
Mn1 O8 2.163(3) 2_675
Mn1 O3 2.262(3) 4_575
Mn1 O2 2.271(3) 3_755
Mn1 O1 2.279(3) .
Mn2 O5 2.047(3) 4_574
Mn2 O7 2.057(3) 2_675
Mn2 O1 2.176(3) .
Mn2 O9 2.197(5) .
Mn2 O3 2.282(3) 2_775
O1 C1 1.268(5) .
O2 C1 1.252(5) .
O2 Mn1 2.271(3) 4_574
O3 C2 1.277(5) .
O3 Mn1 2.262(3) 3_754
O3 Mn2 2.282(3) 2_774
O4 C2 1.251(5) .
O4 Mn1 2.101(3) 2_774
O5 C3 1.258(5) .
O5 Mn2 2.047(3) 3_755
O6 C3 1.241(5) .
O7 C4 1.258(5) .
O7 Mn2 2.057(3) 2_674
O8 C4 1.247(5) .
O8 Mn1 2.163(3) 2_674
O10 C17 1.41(2) .
O10 H10B 0.8500 .
C1 C5 1.498(5) .
C2 C7 1.494(5) .
C3 C11 1.518(6) .
C4 C13 1.508(6) .
C5 C10 1.379(6) .
C5 C6 1.400(6) .
C6 C7 1.402(6) .
C6 H6A 0.9300 .
C7 C8 1.371(6) .
C8 C9 1.403(6) .
C8 H8A 0.9300 .
C9 C10 1.384(6) .
C9 H9A 0.9300 .
C10 H10A 0.9300 .
C11 C12 1.391(5) .
C11 C16 1.390(6) .
C12 C13 1.399(6) .
C12 H12A 0.9300 .
C13 C14 1.391(6) .
C14 C15 1.368(7) .
C14 H14A 0.9300 .
C15 C16 1.399(7) .
C15 H15A 0.9300 .
C16 H16A 0.9300 .
C17 H17A 0.9600 .
C17 H17B 0.9600 .
C17 H17C 0.9600 .
